data_7038235
loop_
_publ_author_name
'Mahmoudi, Ghodrat'
'Bauz\'a, Antonio'
'Frontera, Antonio'

_publ_section_title
;
 Concurrent agostic and tetrel bonding interactions in lead(ii) complexes
 with an isonicotinohydrazide based ligand and several anions.
;
_journal_issue 12
_journal_name_full 'Dalton transactions (Cambridge, England : 2003)'
_journal_page_first 4965
_journal_page_last 4969
_journal_paper_doi 10.1039/c6dt00131a
_journal_volume 45
_journal_year 2016
_chemical_compound_source 'synthesis as described'
_chemical_formula_moiety 'C18 H13 I N4 O Pb, C H4 O'
_chemical_formula_sum 'C19 H17 I N4 O2 Pb'
_chemical_formula_weight 665.44
_chemical_name_systematic
;
 ?
;
_space_group_IT_number 14
_symmetry_cell_setting monoclinic
_symmetry_Int_Tables_number 14
_symmetry_space_group_name_Hall '-P 2ybc'
_symmetry_space_group_name_H-M 'P 1 21/c 1'
_atom_sites_solution_hydrogens geom
_atom_sites_solution_primary direct
_atom_sites_solution_secondary difmap
_audit_creation_date 2010-09-28T16:37:41-00:00
_audit_creation_method 'WinGX routine CIF_UPDATE'
_audit_update_record
;
2015-12-31 deposited with the CCDC.
2016-02-01 downloaded from the CCDC.
;
_cell_angle_alpha 90
_cell_angle_beta 105.181(9)
_cell_angle_gamma 90
_cell_formula_units_Z 4
_cell_length_a 10.9695(9)
_cell_length_b 19.2524(10)
_cell_length_c 9.5858(8)
_cell_measurement_reflns_used 6603
_cell_measurement_temperature 173(2)
_cell_measurement_theta_max 29.2067
_cell_measurement_theta_min 4.388
_cell_measurement_wavelength 0.71073
_cell_volume 1953.8(3)
_computing_cell_refinement
;
        CrysAlisPro, Oxford Diffraction Ltd.,
        Version 1.171.33.41 (release 06-05-2009 CrysAlis171 .NET)
        (compiled May  6 2009,17:20:42)
;
_computing_data_collection
;
        CrysAlisPro, Oxford Diffraction Ltd.,
        Version 1.171.33.41 (release 06-05-2009 CrysAlis171 .NET)
        (compiled May  6 2009,17:20:42)
;
_computing_data_reduction
;
        CrysAlisPro, Oxford Diffraction Ltd.,
        Version 1.171.33.41 (release 06-05-2009 CrysAlis171 .NET)
        (compiled May  6 2009,17:20:42)
;
_computing_molecular_graphics 'Ortep-3 for Windows (Farrugia, 1997)'
_computing_publication_material 'WinGX publication routines (Farrugia, 1999)'
_computing_structure_refinement 'SHELXL-97 (Sheldrick, 1997)'
_computing_structure_solution 'SHELXS-97 (Sheldrick, 1990)'
_diffrn_ambient_temperature 173(2)
_diffrn_detector_area_resol_mean 16.4547
_diffrn_measured_fraction_theta_full 0.989
_diffrn_measured_fraction_theta_max 0.853
_diffrn_measurement_device_type 'Xcalibur, Sapphire3'
_diffrn_measurement_method '\w scans'
_diffrn_orient_matrix_UB_11 -0.0188951496
_diffrn_orient_matrix_UB_12 -0.0048903791
_diffrn_orient_matrix_UB_13 -0.0666347459
_diffrn_orient_matrix_UB_21 -0.0271844142
_diffrn_orient_matrix_UB_22 -0.0335588657
_diffrn_orient_matrix_UB_23 0.0077948235
_diffrn_orient_matrix_UB_31 -0.069286389
_diffrn_orient_matrix_UB_32 0.0145556388
_diffrn_orient_matrix_UB_33 -0.0042737207
_diffrn_radiation_monochromator graphite
_diffrn_radiation_probe x-ray
_diffrn_radiation_type MoK\a
_diffrn_radiation_wavelength 0.71069
_diffrn_reflns_av_R_equivalents 0.0733
_diffrn_reflns_av_unetI/netI 0.0851
_diffrn_reflns_limit_h_max 14
_diffrn_reflns_limit_h_min -14
_diffrn_reflns_limit_k_max 25
_diffrn_reflns_limit_k_min -25
_diffrn_reflns_limit_l_max 13
_diffrn_reflns_limit_l_min -12
_diffrn_reflns_number 12773
_diffrn_reflns_theta_full 25
_diffrn_reflns_theta_max 29.18
_diffrn_reflns_theta_min 4.39
_exptl_absorpt_coefficient_mu 10.237
_exptl_absorpt_correction_T_max 1
_exptl_absorpt_correction_T_min 0.48504
_exptl_absorpt_correction_type multi-scan
_exptl_absorpt_process_details
;
        CrysAlisPro, Oxford Diffraction Ltd.,
        Version 1.171.33.41 (release 06-05-2009 CrysAlis171 .NET)
        (compiled May  6 2009,17:20:42)
        Empirical absorption correction using spherical harmonics,
 implemented in SCALE3 ABSPACK scaling algorithm.
;
_exptl_crystal_colour yellow
_exptl_crystal_density_diffrn 2.262
_exptl_crystal_density_method 'not measured'
_exptl_crystal_description prism
_exptl_crystal_F_000 1232
_exptl_crystal_size_max .2
_exptl_crystal_size_mid .15
_exptl_crystal_size_min .10
_refine_diff_density_max 3.31
_refine_diff_density_min -2.691
_refine_diff_density_rms 0.341
_refine_ls_extinction_method none
_refine_ls_goodness_of_fit_ref 1.003
_refine_ls_hydrogen_treatment constr
_refine_ls_matrix_type full
_refine_ls_number_parameters 244
_refine_ls_number_reflns 4510
_refine_ls_number_restraints 0
_refine_ls_restrained_S_all 1.003
_refine_ls_R_factor_all 0.0829
_refine_ls_R_factor_gt 0.0585
_refine_ls_shift/su_max 0
_refine_ls_shift/su_mean 0
_refine_ls_structure_factor_coef Fsqd
_refine_ls_weighting_details 'calc w=1/[\s^2^(Fo^2^)+(0.0984P)^2^+0.0000P] where P=(Fo^2^+2Fc^2^)/3'
_refine_ls_weighting_scheme calc
_refine_ls_wR_factor_gt 0.1503
_refine_ls_wR_factor_ref 0.1601
_reflns_number_gt 3244
_reflns_number_total 4510
_reflns_threshold_expression >2sigma(I)
_cod_data_source_file c6dt00131a2.cif
_cod_data_source_block ira258g
_cod_depositor_comments
;
Adding full bibliography for 7038234--7038237.cif.

2018-03-09
Z value and formula fixed to values more according to usual
chemical conventions.                 miguel
;
_cod_original_formula_sum 'C38 H34 I2 N8 O4 Pb2'
_cod_original_formula_weight 1330.88
_cod_original_formula_moiety 'C36 H26 I2 N8 O2 Pb2, 2(C H4 O )'
_cod_original_formula_units_Z 2
_cod_original_sg_symbol_H-M 'P 21/c'
_cod_database_code 7038235

loop_
_symmetry_equiv_pos_as_xyz
'x, y, z'
'-x, y+1/2, -z+1/2'
'-x, -y, -z'
'x, -y-1/2, z-1/2'

loop_
_atom_site_label
_atom_site_type_symbol
_atom_site_fract_x
_atom_site_fract_y
_atom_site_fract_z
_atom_site_U_iso_or_equiv
_atom_site_adp_type
_atom_site_occupancy
_atom_site_symmetry_multiplicity
_atom_site_calc_flag
_atom_site_refinement_flags
Pb1 Pb 0.40091(4) 0.110292(19) 0.55776(4) 0.02115(16) Uani 1 1 d .
I2 I 0.15135(8) 0.12929(4) 0.62182(9) 0.0326(2) Uani 1 1 d .
O1 O 0.4458(8) 0.0159(4) 0.7370(8) 0.0293(19) Uani 1 1 d .
N1 N 0.3798(9) -0.0617(5) 0.5426(9) 0.024(2) Uani 1 1 d .
N2 N 0.3373(9) -0.0035(5) 0.4589(9) 0.022(2) Uani 1 1 d .
N3 N 0.2708(9) 0.1099(4) 0.3005(10) 0.0212(19) Uani 1 1 d .
C1 C 0.4294(10) -0.0454(5) 0.6840(11) 0.020(2) Uani 1 1 d .
C2 C 0.2797(10) -0.0143(5) 0.3251(11) 0.018(2) Uani 1 1 d .
C10 C 0.2464(11) -0.0841(5) 0.2598(11) 0.020(2) Uani 1 1 d .
C11 C 0.2815(12) -0.1033(6) 0.1367(12) 0.030(3) Uani 1 1 d .
H11 H 0.331 -0.0722 0.0974 0.036 Uiso 1 1 calc R
C12 C 0.2468(12) -0.1662(6) 0.0695(12) 0.030(3) Uani 1 1 d .
H12 H 0.2721 -0.1773 -0.0154 0.035 Uiso 1 1 calc R
C13 C 0.1764(13) -0.2132(6) 0.1226(13) 0.034(3) Uani 1 1 d .
H13 H 0.1518 -0.2562 0.0753 0.041 Uiso 1 1 calc R
C14 C 0.1425(11) -0.1960(5) 0.2472(12) 0.027(3) Uani 1 1 d .
H14 H 0.0941 -0.2278 0.2864 0.032 Uiso 1 1 calc R
C15 C 0.1788(11) -0.1313(6) 0.3177(12) 0.025(2) Uani 1 1 d .
H15 H 0.1565 -0.1207 0.4046 0.03 Uiso 1 1 calc R
C20 C 0.4647(10) -0.1069(5) 0.7795(12) 0.021(2) Uani 1 1 d .
C21 C 0.5367(13) -0.1010(5) 0.9205(12) 0.025(3) Uani 1 1 d .
H21 H 0.5645 -0.0567 0.9602 0.031 Uiso 1 1 calc R
C22 C 0.5675(12) -0.1601(5) 1.0025(13) 0.026(3) Uani 1 1 d .
H22 H 0.6098 -0.1541 1.1018 0.032 Uiso 1 1 calc R
N4 N 0.5433(10) -0.2249(5) 0.9554(10) 0.031(2) Uani 1 1 d .
C24 C 0.4718(13) -0.2285(6) 0.8168(13) 0.033(3) Uani 1 1 d .
H24 H 0.4454 -0.2733 0.7795 0.04 Uiso 1 1 calc R
C25 C 0.4342(12) -0.1729(6) 0.7255(12) 0.028(3) Uani 1 1 d .
H25 H 0.3883 -0.1798 0.6277 0.034 Uiso 1 1 calc R
C30 C 0.2321(11) 0.0481(5) 0.2365(11) 0.021(2) Uani 1 1 d .
C31 C 0.1501(12) 0.0446(6) 0.0978(12) 0.029(3) Uani 1 1 d .
H31 H 0.1235 0.0012 0.0532 0.035 Uiso 1 1 calc R
C32 C 0.1094(12) 0.1057(5) 0.0284(14) 0.029(3) Uani 1 1 d .
H32 H 0.0534 0.1042 -0.0657 0.034 Uiso 1 1 calc R
C33 C 0.1460(13) 0.1683(6) 0.0890(13) 0.032(3) Uani 1 1 d .
H33 H 0.1185 0.2104 0.0387 0.039 Uiso 1 1 calc R
C34 C 0.2255(12) 0.1684(6) 0.2283(12) 0.028(3) Uani 1 1 d .
H34 H 0.2491 0.2118 0.2748 0.034 Uiso 1 1 calc R
O2 O 0.1883(15) -0.0341(6) -0.1822(12) 0.079(4) Uani 1 1 d .
C40 C 0.1070(17) -0.0730(11) -0.2872(17) 0.065(5) Uani 1 1 d .

loop_
_atom_site_aniso_label
_atom_site_aniso_U_11
_atom_site_aniso_U_22
_atom_site_aniso_U_33
_atom_site_aniso_U_23
_atom_site_aniso_U_13
_atom_site_aniso_U_12
Pb1 0.0252(3) 0.0115(2) 0.0264(3) -0.00312(15) 0.00610(17) -0.00107(16)
I2 0.0286(4) 0.0342(4) 0.0377(5) -0.0012(3) 0.0134(4) 0.0034(3)
O1 0.044(5) 0.009(3) 0.035(4) -0.005(3) 0.011(4) -0.003(3)
N1 0.032(6) 0.012(4) 0.021(5) -0.005(3) -0.001(4) 0.004(4)
N2 0.028(5) 0.020(4) 0.020(5) 0.003(4) 0.011(4) 0.000(4)
N3 0.020(5) 0.018(4) 0.027(5) 0.000(4) 0.009(4) 0.001(4)
C1 0.012(5) 0.018(5) 0.026(6) -0.004(4) 0.001(4) -0.002(4)
C2 0.027(6) 0.010(4) 0.022(5) 0.003(4) 0.015(5) -0.001(4)
C10 0.029(6) 0.005(4) 0.024(5) -0.008(4) 0.002(5) 0.001(4)
C11 0.028(7) 0.040(7) 0.018(5) -0.005(5) 0.001(5) 0.009(5)
C12 0.036(7) 0.032(6) 0.023(6) -0.010(5) 0.011(5) 0.013(5)
C13 0.040(8) 0.014(5) 0.045(7) -0.006(5) 0.004(6) 0.000(5)
C14 0.028(6) 0.012(5) 0.034(6) 0.002(4) -0.002(5) -0.005(5)
C15 0.026(6) 0.027(6) 0.025(6) -0.002(5) 0.013(5) -0.003(5)
C20 0.012(5) 0.020(5) 0.035(6) 0.001(4) 0.013(5) 0.001(4)
C21 0.050(8) 0.004(4) 0.023(6) -0.002(4) 0.012(6) -0.009(5)
C22 0.032(7) 0.016(5) 0.039(7) 0.001(5) 0.023(6) 0.000(5)
N4 0.030(6) 0.027(5) 0.031(6) 0.008(4) 0.001(5) 0.003(5)
C24 0.043(8) 0.013(5) 0.039(7) 0.000(5) 0.004(6) -0.003(5)
C25 0.035(7) 0.025(5) 0.022(6) -0.003(4) 0.002(5) 0.006(5)
C30 0.021(6) 0.020(5) 0.023(6) -0.001(4) 0.008(5) -0.003(5)
C31 0.040(8) 0.023(5) 0.027(6) -0.002(5) 0.014(6) -0.005(5)
C32 0.026(6) 0.016(5) 0.040(7) 0.010(5) 0.001(5) 0.005(5)
C33 0.042(8) 0.021(6) 0.033(7) 0.008(5) 0.009(6) 0.006(5)
C34 0.036(7) 0.017(5) 0.033(7) 0.002(4) 0.012(6) 0.003(5)
O2 0.128(13) 0.058(7) 0.052(7) 0.008(6) 0.026(8) 0.005(8)
C40 0.056(11) 0.097(15) 0.049(9) -0.016(10) 0.027(9) -0.019(11)

loop_
_atom_type_symbol
_atom_type_description
_atom_type_scat_dispersion_real
_atom_type_scat_dispersion_imag
_atom_type_scat_source
C C 0.0033 0.0016 'International Tables Vol C Tables 4.2.6.8 and 6.1.1.4'
H H 0 0 'International Tables Vol C Tables 4.2.6.8 and 6.1.1.4'
N N 0.0061 0.0033 'International Tables Vol C Tables 4.2.6.8 and 6.1.1.4'
O O 0.0106 0.006 'International Tables Vol C Tables 4.2.6.8 and 6.1.1.4'
I I -0.4742 1.8119 'International Tables Vol C Tables 4.2.6.8 and 6.1.1.4'
Pb Pb -3.3944 10.1111 'International Tables Vol C Tables 4.2.6.8 and 6.1.1.4'

loop_
_geom_angle_atom_site_label_1
_geom_angle_atom_site_label_2
_geom_angle_atom_site_label_3
_geom_angle
N2 Pb1 O1 65.7(2)
N2 Pb1 N3 65.1(3)
O1 Pb1 N3 130.0(3)
N2 Pb1 I2 90.3(2)
O1 Pb1 I2 88.5(2)
N3 Pb1 I2 83.5(2)
C1 O1 Pb1 115.0(7)
C1 N1 N2 112.2(8)
C2 N2 N1 116.6(8)
C2 N2 Pb1 123.6(7)
N1 N2 Pb1 119.1(6)
C34 N3 C30 118.2(10)
C34 N3 Pb1 122.8(7)
C30 N3 Pb1 118.6(7)
O1 C1 N1 125.9(10)
O1 C1 C20 120.2(9)
N1 C1 C20 113.8(9)
N2 C2 C30 116.4(9)
N2 C2 C10 124.6(9)
C30 C2 C10 118.7(9)
C15 C10 C11 117.9(10)
C15 C10 C2 121.7(10)
C11 C10 C2 120.4(10)
C12 C11 C10 121.8(12)
C12 C11 H11 119.1
C10 C11 H11 119.1
C13 C12 C11 121.4(11)
C13 C12 H12 119.3
C11 C12 H12 119.3
C12 C13 C14 118.0(10)
C12 C13 H13 121
C14 C13 H13 121
C13 C14 C15 121.0(11)
C13 C14 H14 119.5
C15 C14 H14 119.5
C10 C15 C14 119.9(10)
C10 C15 H15 120
C14 C15 H15 120
C25 C20 C21 117.7(10)
C25 C20 C1 120.3(10)
C21 C20 C1 121.9(9)
C22 C21 C20 118.9(10)
C22 C21 H21 120.5
C20 C21 H21 120.5
N4 C22 C21 125.8(12)
N4 C22 H22 117.1
C21 C22 H22 117.1
C22 N4 C24 113.2(10)
N4 C24 C25 125.7(11)
N4 C24 H24 117.1
C25 C24 H24 117.1
C24 C25 C20 118.3(11)
C24 C25 H25 120.8
C20 C25 H25 120.8
N3 C30 C31 121.3(10)
N3 C30 C2 115.5(9)
C31 C30 C2 123.1(10)
C32 C31 C30 117.9(11)
C32 C31 H31 121.1
C30 C31 H31 121.1
C33 C32 C31 122.4(12)
C33 C32 H32 118.8
C31 C32 H32 118.8
C32 C33 C34 117.0(10)
C32 C33 H33 121.5
C34 C33 H33 121.5
N3 C34 C33 123.1(10)
N3 C34 H34 118.4
C33 C34 H34 118.4

loop_
_geom_bond_atom_site_label_1
_geom_bond_atom_site_label_2
_geom_bond_distance
Pb1 N2 2.415(9)
Pb1 O1 2.461(8)
Pb1 N3 2.505(10)
Pb1 I2 2.9809(9)
O1 C1 1.279(12)
N1 C1 1.358(12)
N1 N2 1.386(12)
N2 C2 1.290(13)
N3 C34 1.347(13)
N3 C30 1.353(13)
C1 C20 1.485(14)
C2 C30 1.486(14)
C2 C10 1.487(13)
C10 C15 1.377(15)
C10 C11 1.384(16)
C11 C12 1.379(16)
C11 H11 0.95
C12 C13 1.370(17)
C12 H12 0.95
C13 C14 1.381(17)
C13 H13 0.95
C14 C15 1.423(14)
C14 H14 0.95
C15 H15 0.95
C20 C25 1.380(15)
C20 C21 1.380(16)
C21 C22 1.374(14)
C21 H21 0.95
C22 N4 1.330(14)
C22 H22 0.95
N4 C24 1.357(14)
C24 C25 1.376(15)
C24 H24 0.95
C25 H25 0.95
C30 C31 1.399(15)
C31 C32 1.367(15)
C31 H31 0.95
C32 C33 1.352(16)
C32 H32 0.95
C33 C34 1.391(17)
C33 H33 0.95
C34 H34 0.95
O2 C40 1.38(2)
